data_2015834
loop_
_publ_author_name
'Chrzanowski, Lars S. von'
'Lutz, Martin'
'Spek, Anthony L.'

_publ_section_title
;
 \a-Tris(2,4-pentanedionato-\k^2^<i>O</i>,<i>O</i>')aluminium(III) at
 240, 210, 180, 150 and 110K: a new \d phase at 110 K
;
_journal_coeditor_code AV3070
_journal_issue 3
_journal_name_full 'Acta Crystallographica Section C'
_journal_page_first m129
_journal_page_last m134
_journal_paper_doi 10.1107/S0108270107005707
_journal_volume 63
_journal_year 2007
_chemical_formula_iupac '[Al (C5 H7 O2)3]'
_chemical_formula_moiety 'C15 H21 Al O6'
_chemical_formula_sum 'C15 H21 Al O6'
_chemical_formula_weight 324.30
_chemical_name_common Aluminiumacetylacetonate
_chemical_name_systematic
;
Tris(pentane-2,4-dionato-\k^2^O,O')aluminium(III)
;
_space_group_IT_number 14
_symmetry_cell_setting monoclinic
_symmetry_space_group_name_Hall '-P 2ybc'
_symmetry_space_group_name_H-M 'P 1 21/c 1'
_atom_sites_solution_hydrogens difmap
_atom_sites_solution_primary direct
_atom_sites_solution_secondary difmap
_audit_creation_method SHELXL-97
_cell_angle_alpha 90.00
_cell_angle_beta 103.221(2)
_cell_angle_gamma 90.00
_cell_formula_units_Z 12
_cell_length_a 22.7424(11)
_cell_length_b 7.4467(2)
_cell_length_c 29.6165(13)
_cell_measurement_reflns_used 37277
_cell_measurement_temperature 110(2)
_cell_measurement_theta_max 27.49
_cell_measurement_theta_min 1.84
_cell_volume 4882.8(3)
_computing_cell_refinement 'PEAKREF (Schreurs, 2005)'
_computing_data_collection 'COLLECT (Nonius, 1999)'
_computing_data_reduction 'EVAL15 (Xian <i>et al.</i>,  2006)'
_computing_molecular_graphics 'PLATON (Spek, 2003)'
_computing_publication_material 'manual editing of SHELXL97 output'
_computing_structure_refinement 'SHELXL97 (Sheldrick, 1997)'
_computing_structure_solution 'SHELXS97 (Sheldrick, 1997)'
_diffrn_ambient_temperature 110(2)
_diffrn_measured_fraction_theta_full 0.999
_diffrn_measured_fraction_theta_max 0.999
_diffrn_measurement_device_type 'Nonius KappaCCD'
_diffrn_measurement_method '\f and \w scans'
_diffrn_radiation_monochromator graphite
_diffrn_radiation_source 'rotating anode'
_diffrn_radiation_type MoK\a
_diffrn_radiation_wavelength 0.71073
_diffrn_reflns_av_R_equivalents 0.0361
_diffrn_reflns_av_sigmaI/netI 0.0188
_diffrn_reflns_limit_h_max 29
_diffrn_reflns_limit_h_min -29
_diffrn_reflns_limit_k_max 9
_diffrn_reflns_limit_k_min -9
_diffrn_reflns_limit_l_max 38
_diffrn_reflns_limit_l_min -38
_diffrn_reflns_number 83926
_diffrn_reflns_theta_full 27.51
_diffrn_reflns_theta_max 27.51
_diffrn_reflns_theta_min 1.84
_exptl_absorpt_coefficient_mu 0.150
_exptl_absorpt_correction_T_max 0.98
_exptl_absorpt_correction_T_min 0.66
_exptl_absorpt_correction_type multi-scan
_exptl_absorpt_process_details '(SADABS; Sheldrick, 2002)'
_exptl_crystal_colour colourless
_exptl_crystal_density_diffrn 1.323
_exptl_crystal_density_method 'not measured'
_exptl_crystal_description 'hexagonal prism'
_exptl_crystal_F_000 2064
_exptl_crystal_size_max 0.42
_exptl_crystal_size_mid 0.39
_exptl_crystal_size_min 0.18
_refine_diff_density_max 0.337
_refine_diff_density_min -0.260
_refine_ls_extinction_method none
_refine_ls_goodness_of_fit_ref 1.046
_refine_ls_hydrogen_treatment constr
_refine_ls_matrix_type full
_refine_ls_number_parameters 613
_refine_ls_number_reflns 11232
_refine_ls_number_restraints 0
_refine_ls_restrained_S_all 1.046
_refine_ls_R_factor_all 0.0514
_refine_ls_R_factor_gt 0.0383
_refine_ls_shift/su_max 0.001
_refine_ls_shift/su_mean 0.000
_refine_ls_structure_factor_coef Fsqd
_refine_ls_weighting_details 'calc w=1/[\s^2^(Fo^2^)+(0.0512P)^2^+1.8338P] where P=(Fo^2^+2Fc^2^)/3'
_refine_ls_weighting_scheme calc
_refine_ls_wR_factor_gt 0.1025
_refine_ls_wR_factor_ref 0.1107
_reflns_number_gt 8990
_reflns_number_total 11232
_reflns_threshold_expression I>2\s(I)
_cod_data_source_file av3070.cif
_cod_data_source_block Ie
_cod_original_sg_symbol_H-M 'P 21/c'
_cod_database_code 2015834
_cod_database_fobs_code 2015834

loop_
_symmetry_equiv_pos_as_xyz
'x, y, z'
'-x, y+1/2, -z+1/2'
'-x, -y, -z'
'x, -y-1/2, z-1/2'

loop_
_atom_site_type_symbol
_atom_site_label
_atom_site_fract_x
_atom_site_fract_y
_atom_site_fract_z
_atom_site_U_iso_or_equiv
_atom_site_adp_type
_atom_site_calc_flag
_atom_site_refinement_flags
_atom_site_occupancy
Al Al1 0.266240(16) 0.23797(5) 0.263289(12) 0.01514(9) Uani d . 1
O O11 0.24162(4) 0.00709(12) 0.23997(3) 0.01853(19) Uani d . 1
O O21 0.26978(4) 0.31780(12) 0.20351(3) 0.01883(19) Uani d . 1
O O31 0.34809(4) 0.16641(12) 0.27374(3) 0.01876(19) Uani d . 1
O O41 0.28831(4) 0.47085(12) 0.28573(3) 0.01918(19) Uani d . 1
O O51 0.26693(4) 0.15542(13) 0.32305(3) 0.02024(19) Uani d . 1
O O61 0.18470(4) 0.30855(13) 0.25335(3) 0.01965(19) Uani d . 1
C C11 0.21872(6) -0.24808(18) 0.19157(5) 0.0252(3) Uani d . 1
H H11A 0.2389 -0.3228 0.2178 0.038 Uiso calc R 1
H H11B 0.2283 -0.2932 0.1630 0.038 Uiso calc R 1
H H11C 0.1749 -0.2527 0.1886 0.038 Uiso calc R 1
C C21 0.24022(5) -0.05708(17) 0.19968(4) 0.0178(3) Uani d . 1
C C31 0.25605(6) 0.04028(18) 0.16398(4) 0.0218(3) Uani d . 1
H H31 0.2574 -0.0203 0.1360 0.026 Uiso calc R 1
C C41 0.26996(5) 0.22322(18) 0.16770(4) 0.0184(3) Uani d . 1
C C51 0.28387(7) 0.3204(2) 0.12697(5) 0.0275(3) Uani d . 1
H H51A 0.2498 0.3982 0.1130 0.041 Uiso calc R 1
H H51B 0.2906 0.2328 0.1040 0.041 Uiso calc R 1
H H51C 0.3203 0.3935 0.1374 0.041 Uiso calc R 1
C C61 0.45413(6) 0.1588(2) 0.30037(5) 0.0250(3) Uani d . 1
H H61A 0.4471 0.0315 0.2925 0.038 Uiso calc R 1
H H61B 0.4771 0.1698 0.3325 0.038 Uiso calc R 1
H H61C 0.4770 0.2133 0.2796 0.038 Uiso calc R 1
C C71 0.39450(5) 0.25326(18) 0.29486(4) 0.0172(2) Uani d . 1
C C81 0.39327(6) 0.42857(18) 0.31163(4) 0.0210(3) Uani d . 1
H H81 0.4301 0.4806 0.3281 0.025 Uiso calc R 1
C C91 0.34070(6) 0.53032(17) 0.30525(4) 0.0167(2) Uani d . 1
C C101 0.34257(6) 0.72294(18) 0.32123(4) 0.0214(3) Uani d . 1
H H10A 0.3208 0.7987 0.2958 0.032 Uiso calc R 1
H H10B 0.3847 0.7629 0.3306 0.032 Uiso calc R 1
H H10C 0.3235 0.7324 0.3476 0.032 Uiso calc R 1
C C111 0.23944(7) 0.0711(2) 0.39181(5) 0.0302(3) Uani d . 1
H H11D 0.2606 -0.0432 0.3912 0.045 Uiso calc R 1
H H11E 0.2024 0.0507 0.4027 0.045 Uiso calc R 1
H H11F 0.2657 0.1546 0.4128 0.045 Uiso calc R 1
C C121 0.22363(6) 0.14976(18) 0.34380(4) 0.0209(3) Uani d . 1
C C131 0.16547(6) 0.2097(2) 0.32466(5) 0.0291(3) Uani d . 1
H H131 0.1357 0.1984 0.3424 0.035 Uiso calc R 1
C C141 0.14872(6) 0.28631(19) 0.28032(5) 0.0228(3) Uani d . 1
C C151 0.08433(6) 0.3432(2) 0.26160(6) 0.0355(4) Uani d . 1
H H15A 0.0821 0.4222 0.2348 0.053 Uiso calc R 1
H H15B 0.0697 0.4077 0.2857 0.053 Uiso calc R 1
H H15C 0.0592 0.2368 0.2521 0.053 Uiso calc R 1
Al Al2 0.398382(17) 0.78593(5) 0.071077(13) 0.01698(9) Uani d . 1
O O12 0.42417(4) 1.01742(12) 0.09265(3) 0.02006(19) Uani d . 1
O O22 0.39249(4) 0.71437(12) 0.13108(3) 0.02006(19) Uani d . 1
O O32 0.31710(4) 0.86337(12) 0.05864(3) 0.02072(19) Uani d . 1
O O42 0.37465(4) 0.55312(12) 0.04928(3) 0.0213(2) Uani d . 1
O O52 0.40169(4) 0.85966(13) 0.01102(3) 0.0217(2) Uani d . 1
O O62 0.47864(4) 0.70554(13) 0.08354(3) 0.01979(19) Uani d . 1
C C12 0.45177(6) 1.27368(18) 0.13946(5) 0.0260(3) Uani d . 1
H H12A 0.4947 1.2750 0.1389 0.039 Uiso calc R 1
H H12B 0.4468 1.3198 0.1693 0.039 Uiso calc R 1
H H12C 0.4292 1.3495 0.1144 0.039 Uiso calc R 1
C C22 0.42823(5) 1.08412(17) 0.13291(4) 0.0187(3) Uani d . 1
C C32 0.41348(6) 0.99220(19) 0.16974(5) 0.0236(3) Uani d . 1
H H32 0.4151 1.0549 0.1979 0.028 Uiso calc R 1
C C42 0.39642(5) 0.81148(19) 0.16699(4) 0.0196(3) Uani d . 1
C C52 0.38358(7) 0.7197(2) 0.20889(5) 0.0279(3) Uani d . 1
H H52A 0.3470 0.6464 0.1996 0.042 Uiso calc R 1
H H52B 0.3776 0.8102 0.2314 0.042 Uiso calc R 1
H H52C 0.4178 0.6425 0.2230 0.042 Uiso calc R 1
C C62 0.21116(6) 0.8767(2) 0.03182(5) 0.0248(3) Uani d . 1
H H62A 0.1874 0.8235 0.0522 0.037 Uiso calc R 1
H H62B 0.1886 0.8672 -0.0005 0.037 Uiso calc R 1
H H62C 0.2190 1.0034 0.0399 0.037 Uiso calc R 1
C C72 0.27016(6) 0.77833(18) 0.03777(4) 0.0179(3) Uani d . 1
C C82 0.27038(6) 0.60195(19) 0.02158(4) 0.0218(3) Uani d . 1
H H82 0.2334 0.5518 0.0048 0.026 Uiso calc R 1
C C92 0.32240(6) 0.49614(17) 0.02893(4) 0.0179(3) Uani d . 1
C C102 0.31939(6) 0.30352(18) 0.01321(4) 0.0223(3) Uani d . 1
H H10D 0.3389 0.2916 -0.0129 0.033 Uiso calc R 1
H H10E 0.2770 0.2663 0.0034 0.033 Uiso calc R 1
H H10F 0.3402 0.2272 0.0389 0.033 Uiso calc R 1
C C112 0.42919(7) 0.8862(2) -0.06056(5) 0.0293(3) Uani d . 1
H H11G 0.4041 0.7955 -0.0799 0.044 Uiso calc R 1
H H11H 0.4671 0.9005 -0.0706 0.044 Uiso calc R 1
H H11I 0.4076 1.0010 -0.0637 0.044 Uiso calc R 1
C C122 0.44277(6) 0.82728(18) -0.01073(4) 0.0210(3) Uani d . 1
C C132 0.49728(6) 0.74131(19) 0.00868(5) 0.0242(3) Uani d . 1
H H132 0.5249 0.7193 -0.0104 0.029 Uiso calc R 1
C C142 0.51279(6) 0.68643(17) 0.05502(4) 0.0198(3) Uani d . 1
C C152 0.57331(6) 0.6038(2) 0.07493(5) 0.0272(3) Uani d . 1
H H15D 0.6000 0.6938 0.0933 0.041 Uiso calc R 1
H H15E 0.5911 0.5613 0.0497 0.041 Uiso calc R 1
H H15F 0.5685 0.5024 0.0949 0.041 Uiso calc R 1
Al Al3 0.067589(17) 0.75773(5) 0.399724(13) 0.01828(9) Uani d . 1
O O13 0.09427(4) 0.98843(12) 0.42106(3) 0.0210(2) Uani d . 1
O O23 0.05918(4) 0.69004(12) 0.45946(3) 0.02054(19) Uani d . 1
O O33 -0.01282(4) 0.84299(12) 0.38616(3) 0.0234(2) Uani d . 1
O O43 0.04168(4) 0.52609(12) 0.37825(3) 0.0223(2) Uani d . 1
O O53 0.07388(4) 0.82466(14) 0.33967(3) 0.0262(2) Uani d . 1
O O63 0.14713(4) 0.67189(13) 0.41436(3) 0.01970(19) Uani d . 1
C C13 0.12045(6) 1.24807(18) 0.46711(5) 0.0269(3) Uani d . 1
H H13A 0.1634 1.2489 0.4665 0.040 Uiso calc R 1
H H13B 0.1155 1.2949 0.4970 0.040 Uiso calc R 1
H H13C 0.0979 1.3237 0.4420 0.040 Uiso calc R 1
C C23 0.09675(5) 1.05853(17) 0.46081(5) 0.0200(3) Uani d . 1
C C33 0.08002(6) 0.96961(19) 0.49733(5) 0.0254(3) Uani d . 1
H H33 0.0807 1.0343 0.5251 0.031 Uiso calc R 1
C C43 0.06226(6) 0.78926(19) 0.49493(5) 0.0210(3) Uani d . 1
C C53 0.04731(7) 0.7007(2) 0.53649(5) 0.0305(3) Uani d . 1
H H53A 0.0078 0.6418 0.5273 0.046 Uiso calc R 1
H H53B 0.0461 0.7915 0.5602 0.046 Uiso calc R 1
H H53C 0.0783 0.6110 0.5491 0.046 Uiso calc R 1
C C63 -0.11941(6) 0.85826(19) 0.36565(5) 0.0247(3) Uani d . 1
H H63A -0.1107 0.9794 0.3783 0.037 Uiso calc R 1
H H63B -0.1453 0.7956 0.3828 0.037 Uiso calc R 1
H H63C -0.1401 0.8662 0.3328 0.037 Uiso calc R 1
C C73 -0.06132(6) 0.75625(17) 0.37024(4) 0.0180(3) Uani d . 1
C C83 -0.06337(6) 0.57532(18) 0.35749(5) 0.0224(3) Uani d . 1
H H83 -0.1016 0.5224 0.3449 0.027 Uiso calc R 1
C C93 -0.01185(6) 0.46880(17) 0.36238(4) 0.0176(2) Uani d . 1
C C103 -0.01703(6) 0.27343(18) 0.34896(5) 0.0225(3) Uani d . 1
H H10G -0.0001 0.2546 0.3218 0.034 Uiso calc R 1
H H10H -0.0597 0.2379 0.3416 0.034 Uiso calc R 1
H H10I 0.0053 0.2006 0.3748 0.034 Uiso calc R 1
C C113 0.10442(8) 0.8294(3) 0.26841(5) 0.0434(4) Uani d . 1
H H11J 0.0950 0.7211 0.2493 0.065 Uiso calc R 1
H H11K 0.1408 0.8861 0.2625 0.065 Uiso calc R 1
H H11L 0.0705 0.9135 0.2606 0.065 Uiso calc R 1
C C123 0.11515(7) 0.7795(2) 0.31885(5) 0.0276(3) Uani d . 1
C C133 0.16815(7) 0.6885(2) 0.33987(5) 0.0298(3) Uani d . 1
H H133 0.1957 0.6566 0.3215 0.036 Uiso calc R 1
C C143 0.18211(6) 0.64306(19) 0.38669(5) 0.0219(3) Uani d . 1
C C153 0.24182(6) 0.5591(2) 0.40839(5) 0.0290(3) Uani d . 1
H H15G 0.2677 0.6481 0.4277 0.043 Uiso calc R 1
H H15H 0.2613 0.5174 0.3840 0.043 Uiso calc R 1
H H15I 0.2355 0.4570 0.4276 0.043 Uiso calc R 1

loop_
_atom_site_aniso_label
_atom_site_aniso_U_11
_atom_site_aniso_U_22
_atom_site_aniso_U_33
_atom_site_aniso_U_12
_atom_site_aniso_U_13
_atom_site_aniso_U_23
Al1 0.01391(18) 0.01679(19) 0.01467(18) -0.00143(14) 0.00312(14) -0.00030(14)
O11 0.0192(4) 0.0186(4) 0.0171(4) -0.0031(4) 0.0027(3) -0.0003(3)
O21 0.0205(4) 0.0193(5) 0.0173(4) -0.0030(4) 0.0056(3) 0.0007(4)
O31 0.0158(4) 0.0196(5) 0.0206(4) -0.0008(3) 0.0035(3) -0.0027(4)
O41 0.0173(4) 0.0190(5) 0.0202(4) -0.0003(4) 0.0022(3) -0.0024(4)
O51 0.0204(5) 0.0235(5) 0.0167(4) 0.0005(4) 0.0040(4) 0.0011(4)
O61 0.0160(4) 0.0230(5) 0.0197(4) -0.0005(4) 0.0035(3) 0.0002(4)
C11 0.0254(7) 0.0178(7) 0.0301(7) 0.0006(5) 0.0015(6) -0.0044(5)
C21 0.0123(6) 0.0183(6) 0.0213(6) 0.0030(5) 0.0007(5) -0.0019(5)
C31 0.0238(7) 0.0234(7) 0.0188(6) 0.0021(5) 0.0062(5) -0.0031(5)
C41 0.0135(6) 0.0258(7) 0.0163(6) 0.0010(5) 0.0042(5) 0.0015(5)
C51 0.0306(7) 0.0336(8) 0.0210(7) -0.0028(6) 0.0114(6) 0.0039(6)
C61 0.0165(6) 0.0318(8) 0.0249(7) 0.0035(5) 0.0005(5) -0.0031(6)
C71 0.0162(6) 0.0230(6) 0.0122(5) -0.0005(5) 0.0029(4) 0.0021(5)
C81 0.0170(6) 0.0235(7) 0.0207(6) -0.0036(5) 0.0006(5) -0.0013(5)
C91 0.0206(6) 0.0187(6) 0.0109(5) -0.0032(5) 0.0036(5) 0.0020(5)
C101 0.0273(7) 0.0183(6) 0.0178(6) -0.0028(5) 0.0036(5) -0.0016(5)
C111 0.0355(8) 0.0372(8) 0.0184(7) -0.0085(7) 0.0069(6) 0.0029(6)
C121 0.0258(7) 0.0211(6) 0.0167(6) -0.0062(5) 0.0066(5) -0.0035(5)
C131 0.0229(7) 0.0444(9) 0.0229(7) -0.0018(6) 0.0111(6) -0.0017(6)
C141 0.0186(6) 0.0260(7) 0.0243(7) -0.0006(5) 0.0061(5) -0.0067(5)
C151 0.0202(7) 0.0495(10) 0.0373(8) 0.0076(7) 0.0075(6) -0.0066(7)
Al2 0.01516(19) 0.01800(19) 0.01682(18) -0.00129(14) 0.00163(14) 0.00091(15)
O12 0.0206(5) 0.0201(5) 0.0184(4) -0.0032(4) 0.0023(4) 0.0010(4)
O22 0.0202(5) 0.0208(5) 0.0197(4) -0.0024(4) 0.0058(4) 0.0013(4)
O32 0.0176(4) 0.0191(5) 0.0240(5) -0.0008(4) 0.0017(4) -0.0011(4)
O42 0.0190(5) 0.0197(5) 0.0229(5) -0.0003(4) 0.0001(4) -0.0011(4)
O52 0.0221(5) 0.0234(5) 0.0179(4) 0.0012(4) 0.0014(4) 0.0020(4)
O62 0.0164(4) 0.0243(5) 0.0183(4) -0.0003(4) 0.0032(3) 0.0030(4)
C12 0.0253(7) 0.0198(7) 0.0310(7) -0.0019(5) 0.0026(6) -0.0032(6)
C22 0.0126(6) 0.0188(6) 0.0226(6) 0.0021(5) -0.0004(5) -0.0014(5)
C32 0.0262(7) 0.0253(7) 0.0197(6) 0.0010(5) 0.0062(5) -0.0025(5)
C42 0.0126(6) 0.0272(7) 0.0194(6) 0.0026(5) 0.0042(5) 0.0038(5)
C52 0.0275(7) 0.0362(8) 0.0223(7) -0.0015(6) 0.0105(6) 0.0064(6)
C62 0.0186(6) 0.0292(7) 0.0250(7) 0.0031(5) 0.0013(5) -0.0016(6)
C72 0.0162(6) 0.0236(6) 0.0136(6) -0.0007(5) 0.0024(5) 0.0032(5)
C82 0.0182(6) 0.0237(7) 0.0214(6) -0.0037(5) 0.0000(5) -0.0020(5)
C92 0.0221(6) 0.0198(6) 0.0116(5) -0.0032(5) 0.0035(5) 0.0023(5)
C102 0.0275(7) 0.0212(7) 0.0176(6) -0.0030(5) 0.0039(5) -0.0013(5)
C112 0.0396(8) 0.0299(8) 0.0169(6) -0.0034(6) 0.0033(6) 0.0012(6)
C122 0.0273(7) 0.0183(6) 0.0167(6) -0.0055(5) 0.0034(5) -0.0020(5)
C132 0.0258(7) 0.0279(7) 0.0201(6) 0.0008(6) 0.0076(5) -0.0012(5)
C142 0.0201(6) 0.0168(6) 0.0223(6) -0.0022(5) 0.0047(5) -0.0015(5)
C152 0.0220(7) 0.0292(8) 0.0304(7) 0.0054(6) 0.0062(6) 0.0021(6)
Al3 0.01498(19) 0.01725(19) 0.0211(2) -0.00244(14) 0.00095(15) 0.00296(15)
O13 0.0193(5) 0.0193(5) 0.0228(5) -0.0044(4) 0.0015(4) 0.0032(4)
O23 0.0191(5) 0.0184(5) 0.0250(5) -0.0020(4) 0.0069(4) 0.0027(4)
O33 0.0167(4) 0.0171(5) 0.0333(5) -0.0019(4) -0.0010(4) 0.0017(4)
O43 0.0182(5) 0.0191(5) 0.0276(5) -0.0009(4) 0.0010(4) 0.0006(4)
O53 0.0254(5) 0.0278(5) 0.0219(5) -0.0044(4) -0.0020(4) 0.0054(4)
O63 0.0161(4) 0.0245(5) 0.0184(4) -0.0007(4) 0.0037(3) 0.0028(4)
C13 0.0240(7) 0.0187(7) 0.0358(8) -0.0037(5) 0.0020(6) 0.0003(6)
C23 0.0126(6) 0.0180(6) 0.0272(7) 0.0011(5) 0.0002(5) 0.0009(5)
C33 0.0264(7) 0.0239(7) 0.0268(7) -0.0016(6) 0.0077(6) -0.0006(6)
C43 0.0144(6) 0.0252(7) 0.0241(7) 0.0012(5) 0.0057(5) 0.0033(5)
C53 0.0340(8) 0.0316(8) 0.0295(7) -0.0040(6) 0.0145(6) 0.0051(6)
C63 0.0175(6) 0.0257(7) 0.0292(7) 0.0005(5) 0.0015(5) -0.0010(6)
C73 0.0166(6) 0.0214(6) 0.0151(6) -0.0009(5) 0.0020(5) 0.0043(5)
C83 0.0174(6) 0.0219(7) 0.0253(7) -0.0043(5) -0.0005(5) -0.0010(5)
C93 0.0213(6) 0.0187(6) 0.0125(5) -0.0034(5) 0.0031(5) 0.0012(5)
C103 0.0270(7) 0.0198(7) 0.0194(6) -0.0019(5) 0.0027(5) -0.0019(5)
C113 0.0522(11) 0.0557(11) 0.0191(7) -0.0152(9) 0.0013(7) 0.0068(7)
C123 0.0312(8) 0.0317(8) 0.0181(6) -0.0127(6) 0.0020(6) 0.0016(6)
C133 0.0275(7) 0.0418(9) 0.0215(7) -0.0058(6) 0.0087(6) -0.0019(6)
C143 0.0182(6) 0.0240(7) 0.0234(6) -0.0045(5) 0.0047(5) -0.0016(5)
C153 0.0215(7) 0.0358(8) 0.0309(8) 0.0021(6) 0.0085(6) 0.0003(6)

loop_
_atom_type_symbol
_atom_type_description
_atom_type_scat_dispersion_real
_atom_type_scat_dispersion_imag
_atom_type_scat_source
C C 0.0033 0.0016 'International Tables Vol C Tables 4.2.6.8 and 6.1.1.4'
H H 0.0000 0.0000 'International Tables Vol C Tables 4.2.6.8 and 6.1.1.4'
Al Al 0.0645 0.0514 'International Tables Vol C Tables 4.2.6.8 and 6.1.1.4'
O O 0.0106 0.0060 'International Tables Vol C Tables 4.2.6.8 and 6.1.1.4'

loop_
_geom_angle_atom_site_label_1
_geom_angle_atom_site_label_2
_geom_angle_atom_site_label_3
_geom_angle
O51 Al1 O41 91.42(4)
O51 Al1 O61 91.98(4)
O41 Al1 O61 88.38(4)
O51 Al1 O21 177.04(4)
O41 Al1 O21 88.62(4)
O61 Al1 O21 90.99(4)
O51 Al1 O11 89.11(4)
O41 Al1 O11 178.19(4)
O61 Al1 O11 89.88(4)
O21 Al1 O11 90.93(4)
O51 Al1 O31 87.57(4)
O41 Al1 O31 91.65(4)
O61 Al1 O31 179.55(4)
O21 Al1 O31 89.47(4)
O11 Al1 O31 90.09(4)
C21 O11 Al1 128.55(8)
C41 O21 Al1 128.02(9)
C71 O31 Al1 127.66(8)
C91 O41 Al1 128.60(8)
C121 O51 Al1 128.80(9)
C141 O61 Al1 127.87(9)
C21 C11 H11A 109.5
C21 C11 H11B 109.5
H11A C11 H11B 109.5
C21 C11 H11C 109.5
H11A C11 H11C 109.5
H11B C11 H11C 109.5
O11 C21 C31 123.85(12)
O11 C21 C11 116.09(11)
C31 C21 C11 120.04(12)
C21 C31 C41 122.67(12)
C21 C31 H31 118.7
C41 C31 H31 118.7
O21 C41 C31 124.13(12)
O21 C41 C51 116.36(12)
C31 C41 C51 119.47(12)
C41 C51 H51A 109.5
C41 C51 H51B 109.5
H51A C51 H51B 109.5
C41 C51 H51C 109.5
H51A C51 H51C 109.5
H51B C51 H51C 109.5
C71 C61 H61A 109.5
C71 C61 H61B 109.5
H61A C61 H61B 109.5
C71 C61 H61C 109.5
H61A C61 H61C 109.5
H61B C61 H61C 109.5
O31 C71 C81 124.51(12)
O31 C71 C61 116.18(11)
C81 C71 C61 119.28(12)
C91 C81 C71 123.11(12)
C91 C81 H81 118.4
C71 C81 H81 118.4
O41 C91 C81 123.76(12)
O41 C91 C101 115.33(11)
C81 C91 C101 120.91(11)
C91 C101 H10A 109.5
C91 C101 H10B 109.5
H10A C101 H10B 109.5
C91 C101 H10C 109.5
H10A C101 H10C 109.5
H10B C101 H10C 109.5
C121 C111 H11D 109.5
C121 C111 H11E 109.5
H11D C111 H11E 109.5
C121 C111 H11F 109.5
H11D C111 H11F 109.5
H11E C111 H11F 109.5
O51 C121 C131 124.15(12)
O51 C121 C111 115.13(12)
C131 C121 C111 120.72(12)
C121 C131 C141 122.86(12)
C121 C131 H131 118.6
C141 C131 H131 118.6
O61 C141 C131 124.21(12)
O61 C141 C151 116.23(12)
C131 C141 C151 119.54(12)
C141 C151 H15A 109.5
C141 C151 H15B 109.5
H15A C151 H15B 109.5
C141 C151 H15C 109.5
H15A C151 H15C 109.5
H15B C151 H15C 109.5
O62 Al2 O52 91.82(4)
O62 Al2 O12 90.68(4)
O52 Al2 O12 88.68(4)
O62 Al2 O42 87.90(4)
O52 Al2 O42 90.85(4)
O12 Al2 O42 178.49(5)
O62 Al2 O22 90.00(4)
O52 Al2 O22 178.18(5)
O12 Al2 O22 91.30(4)
O42 Al2 O22 89.22(4)
O62 Al2 O32 179.13(5)
O52 Al2 O32 88.60(4)
O12 Al2 O32 90.10(4)
O42 Al2 O32 91.33(4)
O22 Al2 O32 89.59(4)
C22 O12 Al2 128.57(8)
C42 O22 Al2 128.28(9)
C72 O32 Al2 128.09(9)
C92 O42 Al2 129.07(9)
C122 O52 Al2 128.05(9)
C142 O62 Al2 128.02(9)
C22 C12 H12A 109.5
C22 C12 H12B 109.5
H12A C12 H12B 109.5
C22 C12 H12C 109.5
H12A C12 H12C 109.5
H12B C12 H12C 109.5
O12 C22 C32 124.20(12)
O12 C22 C12 115.64(12)
C32 C22 C12 120.15(12)
C22 C32 C42 122.76(12)
C22 C32 H32 118.6
C42 C32 H32 118.6
O22 C42 C32 124.15(12)
O22 C42 C52 116.23(12)
C32 C42 C52 119.58(12)
C42 C52 H52A 109.5
C42 C52 H52B 109.5
H52A C52 H52B 109.5
C42 C52 H52C 109.5
H52A C52 H52C 109.5
H52B C52 H52C 109.5
C72 C62 H62A 109.5
C72 C62 H62B 109.5
H62A C62 H62B 109.5
C72 C62 H62C 109.5
H62A C62 H62C 109.5
H62B C62 H62C 109.5
O32 C72 C82 124.41(12)
O32 C72 C62 116.20(12)
C82 C72 C62 119.38(12)
C92 C82 C72 123.08(12)
C92 C82 H82 118.5
C72 C82 H82 118.5
O42 C92 C82 123.39(12)
O42 C92 C102 115.78(12)
C82 C92 C102 120.83(12)
C92 C102 H10D 109.5
C92 C102 H10E 109.5
H10D C102 H10E 109.5
C92 C102 H10F 109.5
H10D C102 H10F 109.5
H10E C102 H10F 109.5
C122 C112 H11G 109.5
C122 C112 H11H 109.5
H11G C112 H11H 109.5
C122 C112 H11I 109.5
H11G C112 H11I 109.5
H11H C112 H11I 109.5
O52 C122 C132 124.29(12)
O52 C122 C112 115.59(12)
C132 C122 C112 120.11(12)
C122 C132 C142 122.61(12)
C122 C132 H132 118.7
C142 C132 H132 118.7
O62 C142 C132 124.12(12)
O62 C142 C152 115.29(11)
C132 C142 C152 120.57(12)
C142 C152 H15D 109.5
C142 C152 H15E 109.5
H15D C152 H15E 109.5
C142 C152 H15F 109.5
H15D C152 H15F 109.5
H15E C152 H15F 109.5
O63 Al3 O13 90.78(4)
O63 Al3 O53 91.77(4)
O13 Al3 O53 89.27(4)
O63 Al3 O43 88.66(4)
O13 Al3 O43 179.40(5)
O53 Al3 O43 90.51(5)
O63 Al3 O33 178.85(5)
O13 Al3 O33 89.24(4)
O53 Al3 O33 89.38(4)
O43 Al3 O33 91.32(4)
O63 Al3 O23 89.51(4)
O13 Al3 O23 91.31(4)
O53 Al3 O23 178.58(5)
O43 Al3 O23 88.92(4)
O33 Al3 O23 89.34(4)
C23 O13 Al3 128.72(9)
C43 O23 Al3 128.26(9)
C73 O33 Al3 128.53(9)
C93 O43 Al3 129.00(9)
C123 O53 Al3 127.42(9)
C143 O63 Al3 128.00(9)
C23 C13 H13A 109.5
C23 C13 H13B 109.5
H13A C13 H13B 109.5
C23 C13 H13C 109.5
H13A C13 H13C 109.5
H13B C13 H13C 109.5
O13 C23 C33 123.98(12)
O13 C23 C13 115.86(12)
C33 C23 C13 120.15(13)
C23 C33 C43 122.92(13)
C23 C33 H33 118.5
C43 C33 H33 118.5
O23 C43 C33 124.02(12)
O23 C43 C53 116.19(12)
C33 C43 C53 119.76(13)
C43 C53 H53A 109.5
C43 C53 H53B 109.5
H53A C53 H53B 109.5
C43 C53 H53C 109.5
H53A C53 H53C 109.5
H53B C53 H53C 109.5
C73 C63 H63A 109.5
C73 C63 H63B 109.5
H63A C63 H63B 109.5
C73 C63 H63C 109.5
H63A C63 H63C 109.5
H63B C63 H63C 109.5
O33 C73 C83 124.22(12)
O33 C73 C63 116.52(12)
C83 C73 C63 119.25(12)
C93 C83 C73 123.03(12)
C93 C83 H83 118.5
C73 C83 H83 118.5
O43 C93 C83 123.85(12)
O43 C93 C103 115.55(12)
C83 C93 C103 120.60(12)
C93 C103 H10G 109.5
C93 C103 H10H 109.5
H10G C103 H10H 109.5
C93 C103 H10I 109.5
H10G C103 H10I 109.5
H10H C103 H10I 109.5
C123 C113 H11J 109.5
C123 C113 H11K 109.5
H11J C113 H11K 109.5
C123 C113 H11L 109.5
H11J C113 H11L 109.5
H11K C113 H11L 109.5
O53 C123 C133 124.41(13)
O53 C123 C113 116.31(14)
C133 C123 C113 119.28(14)
C143 C133 C123 122.56(13)
C143 C133 H133 118.7
C123 C133 H133 118.7
O63 C143 C133 124.18(13)
O63 C143 C153 115.37(12)
C133 C143 C153 120.43(12)
C143 C153 H15G 109.5
C143 C153 H15H 109.5
H15G C153 H15H 109.5
C143 C153 H15I 109.5
H15G C153 H15I 109.5
H15H C153 H15I 109.5

loop_
_geom_bond_atom_site_label_1
_geom_bond_atom_site_label_2
_geom_bond_distance
_geom_bond_publ_flag
Al1 O51 1.8704(9) yes
Al1 O41 1.8837(10) yes
Al1 O61 1.8847(9) yes
Al1 O21 1.8867(9) yes
Al1 O11 1.8894(10) yes
Al1 O31 1.8924(9) yes
O11 C21 1.2788(15) ?
O21 C41 1.2739(15) ?
O31 C71 1.2735(15) ?
O41 C91 1.2786(15) ?
O51 C121 1.2750(15) ?
O61 C141 1.2780(15) ?
C11 C21 1.5053(18) ?
C11 H11A 0.9800 ?
C11 H11B 0.9800 ?
C11 H11C 0.9800 ?
C21 C31 1.3955(18) ?
C31 C41 1.3972(19) ?
C31 H31 0.9500 ?
C41 C51 1.5012(17) ?
C51 H51A 0.9800 ?
C51 H51B 0.9800 ?
C51 H51C 0.9800 ?
C61 C71 1.5032(17) ?
C61 H61A 0.9800 ?
C61 H61B 0.9800 ?
C61 H61C 0.9800 ?
C71 C81 1.3992(18) ?
C81 C91 1.3914(18) ?
C81 H81 0.9500 ?
C91 C101 1.5080(18) ?
C101 H10A 0.9800 ?
C101 H10B 0.9800 ?
C101 H10C 0.9800 ?
C111 C121 1.5034(18) ?
C111 H11D 0.9800 ?
C111 H11E 0.9800 ?
C111 H11F 0.9800 ?
C121 C131 1.388(2) ?
C131 C141 1.402(2) ?
C131 H131 0.9500 ?
C141 C151 1.5034(19) ?
C151 H15A 0.9800 ?
C151 H15B 0.9800 ?
C151 H15C 0.9800 ?
Al2 O62 1.8757(10) yes
Al2 O52 1.8793(10) yes
Al2 O12 1.8848(10) yes
Al2 O42 1.8853(10) yes
Al2 O22 1.8890(9) yes
Al2 O32 1.8904(10) yes
O12 C22 1.2754(15) ?
O22 C42 1.2723(16) ?
O32 C72 1.2732(15) ?
O42 C92 1.2757(15) ?
O52 C122 1.2734(16) ?
O62 C142 1.2793(15) ?
C12 C22 1.5064(18) ?
C12 H12A 0.9800 ?
C12 H12B 0.9800 ?
C12 H12C 0.9800 ?
C22 C32 1.3920(18) ?
C32 C42 1.3978(19) ?
C32 H32 0.9500 ?
C42 C52 1.5029(17) ?
C52 H52A 0.9800 ?
C52 H52B 0.9800 ?
C52 H52C 0.9800 ?
C62 C72 1.5032(17) ?
C62 H62A 0.9800 ?
C62 H62B 0.9800 ?
C62 H62C 0.9800 ?
C72 C82 1.3987(19) ?
C82 C92 1.3965(18) ?
C82 H82 0.9500 ?
C92 C102 1.5048(18) ?
C102 H10D 0.9800 ?
C102 H10E 0.9800 ?
C102 H10F 0.9800 ?
C112 C122 1.5023(17) ?
C112 H11G 0.9800 ?
C112 H11H 0.9800 ?
C112 H11I 0.9800 ?
C122 C132 1.3969(19) ?
C132 C142 1.3978(18) ?
C132 H132 0.9500 ?
C142 C152 1.4999(18) ?
C152 H15D 0.9800 ?
C152 H15E 0.9800 ?
C152 H15F 0.9800 ?
Al3 O63 1.8735(10) yes
Al3 O13 1.8824(10) yes
Al3 O53 1.8838(10) yes
Al3 O43 1.8857(10) yes
Al3 O33 1.8902(10) yes
Al3 O23 1.8910(10) yes
O13 C23 1.2771(16) ?
O23 C43 1.2730(16) ?
O33 C73 1.2720(15) ?
O43 C93 1.2740(15) ?
O53 C123 1.2801(18) ?
O63 C143 1.2842(15) ?
C13 C23 1.5072(18) ?
C13 H13A 0.9800 ?
C13 H13B 0.9800 ?
C13 H13C 0.9800 ?
C23 C33 1.3935(19) ?
C33 C43 1.3996(19) ?
C33 H33 0.9500 ?
C43 C53 1.5021(18) ?
C53 H53A 0.9800 ?
C53 H53B 0.9800 ?
C53 H53C 0.9800 ?
C63 C73 1.5030(17) ?
C63 H63A 0.9800 ?
C63 H63B 0.9800 ?
C63 H63C 0.9800 ?
C73 C83 1.3972(19) ?
C83 C93 1.3947(18) ?
C83 H83 0.9500 ?
C93 C103 1.5056(18) ?
C103 H10G 0.9800 ?
C103 H10H 0.9800 ?
C103 H10I 0.9800 ?
C113 C123 1.5042(19) ?
C113 H11J 0.9800 ?
C113 H11K 0.9800 ?
C113 H11L 0.9800 ?
C123 C133 1.399(2) ?
C133 C143 1.3918(19) ?
C133 H133 0.9500 ?
C143 C153 1.4994(19) ?
C153 H15G 0.9800 ?
C153 H15H 0.9800 ?
C153 H15I 0.9800 ?

loop_
_geom_torsion_atom_site_label_1
_geom_torsion_atom_site_label_2
_geom_torsion_atom_site_label_3
_geom_torsion_atom_site_label_4
_geom_torsion
O51 Al1 O11 C21 -167.25(10)
O61 Al1 O11 C21 100.77(10)
O21 Al1 O11 C21 9.78(11)
O31 Al1 O11 C21 -79.68(10)
O41 Al1 O21 C41 166.64(10)
O61 Al1 O21 C41 -105.01(10)
O11 Al1 O21 C41 -15.11(11)
O31 Al1 O21 C41 74.97(10)
O51 Al1 O31 C71 -82.82(10)
O41 Al1 O31 C71 8.53(10)
O21 Al1 O31 C71 97.14(10)
O11 Al1 O31 C71 -171.93(10)
O51 Al1 O41 C91 80.06(10)
O61 Al1 O41 C91 172.00(10)
O21 Al1 O41 C91 -96.97(10)
O31 Al1 O41 C91 -7.55(10)
O41 Al1 O51 C121 91.30(11)
O61 Al1 O51 C121 2.88(11)
O11 Al1 O51 C121 -86.97(11)
O31 Al1 O51 C121 -177.11(11)
O51 Al1 O61 C141 -3.96(11)
O41 Al1 O61 C141 -95.32(11)
O21 Al1 O61 C141 176.09(11)
O11 Al1 O61 C141 85.15(11)
Al1 O11 C21 C31 -1.88(18)
Al1 O11 C21 C11 179.43(8)
O11 C21 C31 C41 -5.8(2)
C11 C21 C31 C41 172.84(12)
Al1 O21 C41 C31 12.69(18)
Al1 O21 C41 C51 -169.74(9)
C21 C31 C41 O21 0.2(2)
C21 C31 C41 C51 -177.28(12)
Al1 O31 C71 C81 -5.14(18)
Al1 O31 C71 C61 176.66(8)
O31 C71 C81 C91 -2.6(2)
C61 C71 C81 C91 175.51(12)
Al1 O41 C91 C81 3.04(17)
Al1 O41 C91 C101 -177.33(8)
C71 C81 C91 O41 3.8(2)
C71 C81 C91 C101 -175.85(11)
Al1 O51 C121 C131 -1.0(2)
Al1 O51 C121 C111 178.77(9)
O51 C121 C131 C141 -1.2(2)
C111 C121 C131 C141 179.09(14)
Al1 O61 C141 C131 3.2(2)
Al1 O61 C141 C151 -175.16(10)
C121 C131 C141 O61 0.0(2)
C121 C131 C141 C151 178.32(14)
O62 Al2 O12 C22 -95.42(11)
O52 Al2 O12 C22 172.78(11)
O22 Al2 O12 C22 -5.41(11)
O32 Al2 O12 C22 84.18(11)
O62 Al2 O22 C42 100.11(11)
O12 Al2 O22 C42 9.43(11)
O42 Al2 O22 C42 -171.99(11)
O32 Al2 O22 C42 -80.66(11)
O52 Al2 O32 C72 83.55(11)
O12 Al2 O32 C72 172.22(10)
O42 Al2 O32 C72 -7.27(11)
O22 Al2 O32 C72 -96.48(11)
O62 Al2 O42 C92 -172.54(11)
O52 Al2 O42 C92 -80.76(11)
O22 Al2 O42 C92 97.43(11)
O32 Al2 O42 C92 7.86(11)
O62 Al2 O52 C122 10.46(11)
O12 Al2 O52 C122 101.10(11)
O42 Al2 O52 C122 -77.46(11)
O32 Al2 O52 C122 -168.77(11)
O52 Al2 O62 C142 -10.76(11)
O12 Al2 O62 C142 -99.46(11)
O42 Al2 O62 C142 80.03(11)
O22 Al2 O62 C142 169.24(11)
Al2 O12 C22 C32 -0.01(19)
Al2 O12 C22 C12 178.86(8)
O12 C22 C32 C42 4.5(2)
C12 C22 C32 C42 -174.34(12)
Al2 O22 C42 C32 -8.12(19)
Al2 O22 C42 C52 173.98(9)
C22 C32 C42 O22 -0.3(2)
C22 C32 C42 C52 177.56(12)
Al2 O32 C72 C82 3.18(18)
Al2 O32 C72 C62 -178.42(8)
O32 C72 C82 C92 3.6(2)
C62 C72 C82 C92 -174.75(12)
Al2 O42 C92 C82 -4.23(18)
Al2 O42 C92 C102 176.34(8)
C72 C82 C92 O42 -3.1(2)
C72 C82 C92 C102 176.32(12)
Al2 O52 C122 C132 -6.24(19)
Al2 O52 C122 C112 173.04(9)
O52 C122 C132 C142 -1.9(2)
C112 C122 C132 C142 178.85(13)
Al2 O62 C142 C132 6.87(19)
Al2 O62 C142 C152 -174.88(9)
C122 C132 C142 O62 1.6(2)
C122 C132 C142 C152 -176.59(13)
O63 Al3 O13 C23 -95.95(11)
O53 Al3 O13 C23 172.29(11)
O33 Al3 O13 C23 82.90(11)
O23 Al3 O13 C23 -6.42(11)
O63 Al3 O23 C43 100.60(11)
O13 Al3 O23 C43 9.83(11)
O43 Al3 O23 C43 -170.73(11)
O33 Al3 O23 C43 -79.39(11)
O13 Al3 O33 C73 -177.96(11)
O53 Al3 O33 C73 92.76(11)
O43 Al3 O33 C73 2.27(11)
O23 Al3 O33 C73 -86.64(11)
O63 Al3 O43 C93 177.71(11)
O53 Al3 O43 C93 -90.53(11)
O33 Al3 O43 C93 -1.14(11)
O23 Al3 O43 C93 88.18(11)
O63 Al3 O53 C123 13.35(12)
O13 Al3 O53 C123 104.11(12)
O43 Al3 O53 C123 -75.33(12)
O33 Al3 O53 C123 -166.64(12)
O13 Al3 O63 C143 -101.66(11)
O53 Al3 O63 C143 -12.36(11)
O43 Al3 O63 C143 78.11(11)
O23 Al3 O63 C143 167.03(11)
Al3 O13 C23 C33 1.11(19)
Al3 O13 C23 C13 -179.90(9)
O13 C23 C33 C43 4.2(2)
C13 C23 C33 C43 -174.79(12)
Al3 O23 C43 C33 -8.01(19)
Al3 O23 C43 C53 173.86(9)
C23 C33 C43 O23 -0.6(2)
C23 C33 C43 C53 177.50(13)
Al3 O33 C73 C83 -3.07(19)
Al3 O33 C73 C63 176.38(9)
O33 C73 C83 C93 2.1(2)
C63 C73 C83 C93 -177.32(12)
Al3 O43 C93 C83 0.78(18)
Al3 O43 C93 C103 -178.84(8)
C73 C83 C93 O43 -0.9(2)
C73 C83 C93 C103 178.68(12)
Al3 O53 C123 C133 -8.7(2)
Al3 O53 C123 C113 171.24(10)
O53 C123 C133 C143 -2.2(2)
C113 C123 C133 C143 177.89(14)
Al3 O63 C143 C133 6.6(2)
Al3 O63 C143 C153 -175.06(9)
C123 C133 C143 O63 3.4(2)
C123 C133 C143 C153 -174.95(14)

loop_
_cod_related_entry_id
_cod_related_entry_database
_cod_related_entry_code
1 ChemSpider 21106084
